data_1548639
loop_
_publ_author_name
'Fleischauer, Valerie E.'
'Mu\~noz Iii, Salvador B'
'Neate, Peter G. N.'
'Brennessel, William W.'
'Neidig, Michael L.'

_publ_section_title
;
 NHC and nucleophile chelation effects on reactive iron(ii) species in
 alkyl-alkyl cross-coupling.
;
_journal_issue 7
_journal_name_full 'Chemical science'
_journal_page_first 1878
_journal_page_last 1891
_journal_paper_doi 10.1039/c7sc04750a
_journal_volume 9
_journal_year 2018
_chemical_formula_moiety 'C39 H60 Fe N2 O4'
_chemical_formula_sum 'C39 H60 Fe N2 O4'
_chemical_formula_weight 676.74
_chemical_name_common neism54
_space_group_crystal_system triclinic
_space_group_IT_number 2
_space_group_name_Hall '-P 1'
_space_group_name_H-M_alt 'P -1'
_symmetry_space_group_name_Hall '-P 1'
_symmetry_space_group_name_H-M 'P -1'
_atom_sites_solution_hydrogens geom
_atom_sites_solution_primary dual
_atom_sites_solution_secondary difmap
_audit_creation_method SHELXL-2016/6
_audit_update_record
;
2017-11-02 deposited with the CCDC.
2018-01-08 downloaded from the CCDC.
;
_cell_angle_alpha 88.7501(16)
_cell_angle_beta 75.1691(16)
_cell_angle_gamma 88.9205(16)
_cell_formula_units_Z 2
_cell_length_a 10.0953(8)
_cell_length_b 10.9483(8)
_cell_length_c 17.6570(13)
_cell_measurement_reflns_used 4082
_cell_measurement_temperature 100.0(5)
_cell_measurement_theta_max 37.32
_cell_measurement_theta_min 2.23
_cell_volume 1885.9(2)
_computing_cell_refinement 'SAINT (Bruker, 2013)'
_computing_data_collection 'APEX3 (Bruker, 2016)'
_computing_data_reduction 'SAINT (Bruker, 2013)'
_computing_molecular_graphics 'SHELXTL (Sheldrick, 2008)'
_computing_publication_material 'SHELXTL (Sheldrick, 2008)'
_computing_structure_refinement 'SHELXL-2016/6 (Sheldrick, 2015b)'
_computing_structure_solution 'SHELXT-2014/5 (Sheldrick, 2015a)'
_diffrn_ambient_temperature 100.0(5)
_diffrn_measured_fraction_theta_full 0.980
_diffrn_measured_fraction_theta_max 0.947
_diffrn_measurement_device_type 'Bruker SMART APEX II CCD platform'
_diffrn_measurement_method '\w scans'
_diffrn_radiation_type MoK\a
_diffrn_radiation_wavelength 0.71073
_diffrn_reflns_av_R_equivalents 0.0356
_diffrn_reflns_av_unetI/netI 0.0469
_diffrn_reflns_Laue_measured_fraction_full 0.980
_diffrn_reflns_Laue_measured_fraction_max 0.947
_diffrn_reflns_limit_h_max 17
_diffrn_reflns_limit_h_min -17
_diffrn_reflns_limit_k_max 19
_diffrn_reflns_limit_k_min -19
_diffrn_reflns_limit_l_max 30
_diffrn_reflns_limit_l_min -30
_diffrn_reflns_number 59534
_diffrn_reflns_point_group_measured_fraction_full 0.980
_diffrn_reflns_point_group_measured_fraction_max 0.947
_diffrn_reflns_theta_full 37.785
_diffrn_reflns_theta_max 38.663
_diffrn_reflns_theta_min 1.861
_diffrn_source 'fine-focus sealed tube'
_exptl_absorpt_coefficient_mu 0.440
_exptl_absorpt_correction_T_max 0.7476
_exptl_absorpt_correction_T_min 0.6883
_exptl_absorpt_correction_type multi-scan
_exptl_absorpt_process_details 'SADABS-2016/2 (Krause et al., 2015)'
_exptl_crystal_colour 'light yellow'
_exptl_crystal_density_diffrn 1.192
_exptl_crystal_description block
_exptl_crystal_F_000 732
_exptl_crystal_size_max 0.45
_exptl_crystal_size_mid 0.34
_exptl_crystal_size_min 0.20
_refine_diff_density_max 0.602
_refine_diff_density_min -0.735
_refine_diff_density_rms 0.080
_refine_ls_extinction_method none
_refine_ls_goodness_of_fit_ref 1.047
_refine_ls_hydrogen_treatment constr
_refine_ls_matrix_type full
_refine_ls_number_parameters 423
_refine_ls_number_reflns 20320
_refine_ls_number_restraints 0
_refine_ls_restrained_S_all 1.047
_refine_ls_R_factor_all 0.0725
_refine_ls_R_factor_gt 0.0484
_refine_ls_shift/su_max 0.002
_refine_ls_shift/su_mean 0.000
_refine_ls_structure_factor_coef Fsqd
_refine_ls_weighting_details 'w=1/[\s^2^(Fo^2^)+(0.0741P)^2^+0.3228P] where P=(Fo^2^+2Fc^2^)/3'
_refine_ls_weighting_scheme calc
_refine_ls_wR_factor_gt 0.1339
_refine_ls_wR_factor_ref 0.1459
_reflns_Friedel_coverage 0.000
_reflns_number_gt 14762
_reflns_number_total 20320
_reflns_threshold_expression 'I > 2\s(I)'
_cod_data_source_file c7sc04750a2.cif
_cod_data_source_block neism54
_cod_depositor_comments 'Adding full bibliography for 1548638--1548640.cif.'
_cod_database_code 1548639
_shelx_shelxl_version_number 2016/6
_shelx_space_group_comment
; 
The symmetry employed for this shelxl refinement is uniquely defined 
by the following loop, which should always be used as a source of 
symmetry information in preference to the above space-group names. 
They are only intended as comments. 
;
_shelx_estimated_absorpt_t_min 0.827
_shelx_estimated_absorpt_t_max 0.917

loop_
_space_group_symop_operation_xyz
'x, y, z'
'-x, -y, -z'

loop_
_atom_site_label
_atom_site_type_symbol
_atom_site_fract_x
_atom_site_fract_y
_atom_site_fract_z
_atom_site_U_iso_or_equiv
_atom_site_adp_type
_atom_site_occupancy
_atom_site_site_symmetry_order
_atom_site_calc_flag
_atom_site_refinement_flags_posn
_atom_site_refinement_flags_adp
Fe1 Fe 0.77418(2) 0.66392(2) 0.70319(2) 0.01572(4) Uani 1 1 d . .
O1 O 0.83531(8) 0.73627(8) 0.81144(5) 0.01881(15) Uani 1 1 d . .
O2 O 1.01728(10) 0.84135(9) 0.83769(6) 0.02561(18) Uani 1 1 d . .
O3 O 0.88871(10) 0.33244(9) 0.85197(5) 0.02512(18) Uani 1 1 d . .
O4 O 1.03805(12) 0.24545(10) 0.74444(6) 0.0322(2) Uani 1 1 d . .
N1 N 0.55972(9) 0.78431(8) 0.62974(5) 0.01405(15) Uani 1 1 d . .
N2 N 0.46033(9) 0.70924(8) 0.74457(5) 0.01443(15) Uani 1 1 d . .
C1 C 0.95744(12) 0.74844(12) 0.64624(7) 0.0216(2) Uani 1 1 d . .
H1A H 1.030285 0.686285 0.627423 0.026 Uiso 1 1 calc R U
H1B H 0.945219 0.797323 0.600624 0.026 Uiso 1 1 calc R U
C2 C 0.99663(12) 0.83110(11) 0.70552(7) 0.0207(2) Uani 1 1 d . .
H2A H 1.093607 0.855128 0.685779 0.025 Uiso 1 1 calc R U
H2B H 0.939145 0.906307 0.711835 0.025 Uiso 1 1 calc R U
C3 C 0.97705(11) 0.76625(10) 0.78390(7) 0.01791(18) Uani 1 1 d . .
H3 H 1.033576 0.689353 0.777095 0.021 Uiso 1 1 calc R U
C4 C 0.80925(13) 0.66659(12) 0.88417(7) 0.0230(2) Uani 1 1 d . .
H4A H 0.860038 0.587747 0.875696 0.028 Uiso 1 1 calc R U
H4B H 0.710228 0.649186 0.902835 0.028 Uiso 1 1 calc R U
C5 C 0.85494(16) 0.73917(14) 0.94516(8) 0.0287(3) Uani 1 1 d . .
H5A H 0.848214 0.688126 0.992939 0.034 Uiso 1 1 calc R U
H5B H 0.794627 0.811847 0.959622 0.034 Uiso 1 1 calc R U
C6 C 1.00402(16) 0.77949(14) 0.91149(8) 0.0292(3) Uani 1 1 d . .
H6A H 1.030761 0.834700 0.948542 0.035 Uiso 1 1 calc R U
H6B H 1.065901 0.707083 0.904447 0.035 Uiso 1 1 calc R U
C7 C 0.76492(12) 0.48230(11) 0.73919(7) 0.0201(2) Uani 1 1 d . .
H7A H 0.717425 0.476916 0.795623 0.024 Uiso 1 1 calc R U
H7B H 0.710077 0.437170 0.710161 0.024 Uiso 1 1 calc R U
C8 C 0.90640(13) 0.42135(12) 0.72608(8) 0.0228(2) Uani 1 1 d . .
H8A H 0.941114 0.403748 0.669637 0.027 Uiso 1 1 calc R U
H8B H 0.969676 0.480024 0.739752 0.027 Uiso 1 1 calc R U
C9 C 0.91035(13) 0.30401(11) 0.77248(7) 0.0207(2) Uani 1 1 d . .
H9 H 0.836032 0.249103 0.766106 0.025 Uiso 1 1 calc R U
C10 C 0.88917(16) 0.22495(16) 0.89918(9) 0.0358(3) Uani 1 1 d . .
H10A H 0.812331 0.172150 0.895949 0.043 Uiso 1 1 calc R U
H10B H 0.875772 0.248040 0.954553 0.043 Uiso 1 1 calc R U
C11 C 1.02330(15) 0.15484(12) 0.87205(8) 0.0263(2) Uani 1 1 d . .
H11A H 1.099421 0.202450 0.881914 0.032 Uiso 1 1 calc R U
H11B H 1.018617 0.075864 0.900946 0.032 Uiso 1 1 calc R U
C12 C 1.0469(2) 0.13333(14) 0.78574(9) 0.0386(4) Uani 1 1 d . .
H12A H 1.138679 0.095594 0.765210 0.046 Uiso 1 1 calc R U
H12B H 0.977657 0.076067 0.777164 0.046 Uiso 1 1 calc R U
C13 C 0.58373(10) 0.73318(9) 0.69494(6) 0.01259(15) Uani 1 1 d . .
C14 C 0.41307(11) 0.79415(11) 0.63098(7) 0.01775(18) Uani 1 1 d . .
H14A H 0.390525 0.740151 0.591927 0.021 Uiso 1 1 calc R U
H14B H 0.386560 0.879303 0.620903 0.021 Uiso 1 1 calc R U
C15 C 0.34382(11) 0.75235(13) 0.71421(7) 0.0228(2) Uani 1 1 d . .
H15A H 0.294001 0.820780 0.745437 0.027 Uiso 1 1 calc R U
H15B H 0.279040 0.685479 0.714478 0.027 Uiso 1 1 calc R U
C16 C 0.66330(10) 0.82653(10) 0.56318(6) 0.01459(16) Uani 1 1 d . .
C17 C 0.72709(11) 0.74410(10) 0.50484(6) 0.01775(18) Uani 1 1 d . .
C18 C 0.82752(13) 0.79018(12) 0.44076(7) 0.0239(2) Uani 1 1 d . .
H18 H 0.872923 0.736482 0.400494 0.029 Uiso 1 1 calc R U
C19 C 0.86164(14) 0.91276(13) 0.43521(8) 0.0279(3) Uani 1 1 d . .
H19 H 0.930493 0.941959 0.391572 0.033 Uiso 1 1 calc R U
C20 C 0.79581(14) 0.99291(12) 0.49298(8) 0.0245(2) Uani 1 1 d . .
H20 H 0.819320 1.076846 0.488240 0.029 Uiso 1 1 calc R U
C21 C 0.69524(11) 0.95168(10) 0.55813(6) 0.01735(18) Uani 1 1 d . .
C22 C 0.69377(13) 0.60900(11) 0.50886(7) 0.0210(2) Uani 1 1 d . .
H22 H 0.616101 0.594012 0.556031 0.025 Uiso 1 1 calc R U
C23 C 0.81712(16) 0.53051(13) 0.51748(9) 0.0295(3) Uani 1 1 d . .
H23A H 0.847338 0.557561 0.562817 0.044 Uiso 1 1 calc R U
H23B H 0.892225 0.539319 0.470014 0.044 Uiso 1 1 calc R U
H23C H 0.790446 0.444620 0.525092 0.044 Uiso 1 1 calc R U
C24 C 0.64960(17) 0.56943(14) 0.43627(9) 0.0325(3) Uani 1 1 d . .
H24A H 0.565322 0.613402 0.433785 0.049 Uiso 1 1 calc R U
H24B H 0.633048 0.481328 0.439598 0.049 Uiso 1 1 calc R U
H24C H 0.722230 0.588289 0.389059 0.049 Uiso 1 1 calc R U
C25 C 0.62501(12) 1.04082(10) 0.62130(7) 0.01940(19) Uani 1 1 d . .
H25 H 0.557833 0.993534 0.662428 0.023 Uiso 1 1 calc R U
C26 C 0.72608(17) 1.09730(17) 0.66045(11) 0.0396(4) Uani 1 1 d . .
H26A H 0.771584 1.032568 0.684088 0.059 Uiso 1 1 calc R U
H26B H 0.677109 1.152963 0.701255 0.059 Uiso 1 1 calc R U
H26C H 0.794805 1.142822 0.621280 0.059 Uiso 1 1 calc R U
C27 C 0.54457(19) 1.13951(15) 0.58876(9) 0.0367(4) Uani 1 1 d . .
H27A H 0.492050 1.189649 0.631771 0.055 Uiso 1 1 calc R U
H27B H 0.481687 1.100882 0.562758 0.055 Uiso 1 1 calc R U
H27C H 0.608404 1.191272 0.550876 0.055 Uiso 1 1 calc R U
C28 C 0.44100(10) 0.68247(9) 0.82653(6) 0.01440(16) Uani 1 1 d . .
C29 C 0.44842(11) 0.77821(10) 0.87707(7) 0.01723(18) Uani 1 1 d . .
C30 C 0.42596(14) 0.75088(12) 0.95710(7) 0.0230(2) Uani 1 1 d . .
H30 H 0.432507 0.813801 0.992128 0.028 Uiso 1 1 calc R U
C31 C 0.39430(14) 0.63339(12) 0.98605(7) 0.0257(2) Uani 1 1 d . .
H31 H 0.378900 0.616357 1.040573 0.031 Uiso 1 1 calc R U
C32 C 0.38515(13) 0.54116(11) 0.93568(7) 0.0235(2) Uani 1 1 d . .
H32 H 0.362706 0.461156 0.956316 0.028 Uiso 1 1 calc R U
C33 C 0.40811(11) 0.56253(10) 0.85501(7) 0.01779(18) Uani 1 1 d . .
C34 C 0.47088(13) 0.91048(10) 0.84896(7) 0.0211(2) Uani 1 1 d . .
H34 H 0.491640 0.911836 0.790447 0.025 Uiso 1 1 calc R U
C35 C 0.59152(14) 0.96846(12) 0.87226(9) 0.0277(3) Uani 1 1 d . .
H35A H 0.675986 0.922760 0.848900 0.042 Uiso 1 1 calc R U
H35B H 0.574701 0.966196 0.929446 0.042 Uiso 1 1 calc R U
H35C H 0.600955 1.053455 0.853314 0.042 Uiso 1 1 calc R U
C36 C 0.33920(15) 0.98554(12) 0.88024(10) 0.0322(3) Uani 1 1 d . .
H36A H 0.263076 0.947301 0.865048 0.048 Uiso 1 1 calc R U
H36B H 0.351536 1.068704 0.858170 0.048 Uiso 1 1 calc R U
H36C H 0.318827 0.988584 0.937501 0.048 Uiso 1 1 calc R U
C37 C 0.38841(14) 0.46074(11) 0.80212(8) 0.0244(2) Uani 1 1 d . .
H37 H 0.439647 0.481759 0.747155 0.029 Uiso 1 1 calc R U
C38 C 0.43951(16) 0.33572(12) 0.82429(9) 0.0289(3) Uani 1 1 d . .
H38A H 0.536153 0.341016 0.824626 0.043 Uiso 1 1 calc R U
H38B H 0.429820 0.275362 0.785951 0.043 Uiso 1 1 calc R U
H38C H 0.385234 0.310783 0.876496 0.043 Uiso 1 1 calc R U
C39 C 0.23512(18) 0.45100(15) 0.80494(13) 0.0408(4) Uani 1 1 d . .
H39A H 0.200564 0.530470 0.791196 0.061 Uiso 1 1 calc R U
H39B H 0.184001 0.426402 0.857898 0.061 Uiso 1 1 calc R U
H39C H 0.223324 0.389916 0.767524 0.061 Uiso 1 1 calc R U

loop_
_atom_site_aniso_label
_atom_site_aniso_U_11
_atom_site_aniso_U_22
_atom_site_aniso_U_33
_atom_site_aniso_U_23
_atom_site_aniso_U_13
_atom_site_aniso_U_12
Fe1 0.01371(6) 0.01824(7) 0.01516(7) 0.00220(5) -0.00387(5) 0.00073(5)
O1 0.0150(3) 0.0241(4) 0.0167(4) 0.0022(3) -0.0030(3) -0.0009(3)
O2 0.0316(5) 0.0243(4) 0.0251(4) 0.0033(3) -0.0145(4) -0.0076(3)
O3 0.0257(4) 0.0308(5) 0.0176(4) 0.0018(3) -0.0041(3) 0.0088(3)
O4 0.0431(6) 0.0319(5) 0.0192(4) -0.0014(4) -0.0050(4) 0.0215(4)
N1 0.0112(3) 0.0187(4) 0.0119(4) 0.0028(3) -0.0026(3) 0.0013(3)
N2 0.0112(3) 0.0188(4) 0.0128(4) 0.0026(3) -0.0024(3) -0.0007(3)
C1 0.0176(4) 0.0289(6) 0.0174(5) 0.0027(4) -0.0029(4) -0.0009(4)
C2 0.0184(4) 0.0224(5) 0.0219(5) 0.0075(4) -0.0069(4) -0.0034(4)
C3 0.0162(4) 0.0196(4) 0.0188(5) 0.0024(4) -0.0061(4) -0.0013(3)
C4 0.0241(5) 0.0277(6) 0.0160(5) 0.0027(4) -0.0031(4) -0.0040(4)
C5 0.0362(7) 0.0342(7) 0.0167(5) -0.0004(5) -0.0081(5) -0.0033(5)
C6 0.0361(7) 0.0319(6) 0.0238(6) 0.0038(5) -0.0157(5) -0.0061(5)
C7 0.0183(4) 0.0196(5) 0.0226(5) 0.0018(4) -0.0059(4) 0.0007(4)
C8 0.0216(5) 0.0230(5) 0.0218(5) 0.0047(4) -0.0027(4) 0.0049(4)
C9 0.0261(5) 0.0183(5) 0.0197(5) -0.0007(4) -0.0097(4) 0.0018(4)
C10 0.0299(6) 0.0478(9) 0.0272(7) 0.0165(6) -0.0044(5) 0.0070(6)
C11 0.0333(6) 0.0225(5) 0.0252(6) 0.0033(4) -0.0119(5) 0.0044(5)
C12 0.0657(11) 0.0252(6) 0.0283(7) -0.0058(5) -0.0197(7) 0.0217(7)
C13 0.0126(3) 0.0136(4) 0.0112(4) 0.0006(3) -0.0023(3) -0.0006(3)
C14 0.0139(4) 0.0240(5) 0.0160(4) 0.0022(4) -0.0053(3) 0.0013(3)
C15 0.0120(4) 0.0377(6) 0.0183(5) 0.0059(4) -0.0037(4) 0.0011(4)
C16 0.0141(4) 0.0179(4) 0.0111(4) 0.0027(3) -0.0024(3) 0.0008(3)
C17 0.0178(4) 0.0203(5) 0.0137(4) 0.0009(3) -0.0016(3) 0.0023(3)
C18 0.0242(5) 0.0277(6) 0.0149(5) 0.0025(4) 0.0032(4) 0.0035(4)
C19 0.0276(6) 0.0309(6) 0.0189(5) 0.0078(5) 0.0049(4) -0.0005(5)
C20 0.0269(5) 0.0228(5) 0.0210(5) 0.0071(4) -0.0017(4) -0.0034(4)
C21 0.0192(4) 0.0183(4) 0.0145(4) 0.0025(3) -0.0045(4) 0.0002(3)
C22 0.0233(5) 0.0193(5) 0.0191(5) -0.0023(4) -0.0030(4) 0.0025(4)
C23 0.0349(7) 0.0247(6) 0.0303(7) -0.0026(5) -0.0115(5) 0.0096(5)
C24 0.0398(7) 0.0291(6) 0.0334(7) -0.0069(5) -0.0176(6) 0.0035(6)
C25 0.0246(5) 0.0176(4) 0.0170(5) -0.0001(4) -0.0073(4) 0.0022(4)
C26 0.0342(7) 0.0487(9) 0.0423(9) -0.0205(7) -0.0204(7) 0.0067(7)
C27 0.0497(9) 0.0355(7) 0.0277(7) -0.0031(5) -0.0165(6) 0.0226(7)
C28 0.0130(4) 0.0154(4) 0.0129(4) 0.0022(3) -0.0003(3) 0.0009(3)
C29 0.0193(4) 0.0158(4) 0.0150(4) 0.0007(3) -0.0017(4) 0.0021(3)
C30 0.0302(6) 0.0225(5) 0.0138(5) -0.0010(4) -0.0014(4) 0.0050(4)
C31 0.0314(6) 0.0279(6) 0.0139(5) 0.0049(4) 0.0001(4) 0.0060(5)
C32 0.0271(5) 0.0198(5) 0.0200(5) 0.0074(4) -0.0002(4) 0.0012(4)
C33 0.0166(4) 0.0162(4) 0.0185(5) 0.0038(3) -0.0010(4) -0.0002(3)
C34 0.0276(5) 0.0148(4) 0.0207(5) 0.0001(4) -0.0060(4) 0.0002(4)
C35 0.0265(6) 0.0230(5) 0.0330(7) -0.0038(5) -0.0060(5) -0.0023(4)
C36 0.0298(6) 0.0193(5) 0.0473(9) -0.0001(5) -0.0101(6) 0.0041(5)
C37 0.0291(6) 0.0171(5) 0.0269(6) 0.0022(4) -0.0068(5) -0.0039(4)
C38 0.0338(6) 0.0177(5) 0.0320(7) 0.0029(5) -0.0027(5) -0.0034(4)
C39 0.0361(8) 0.0300(7) 0.0626(12) 0.0055(7) -0.0242(8) -0.0085(6)

loop_
_atom_type_symbol
_atom_type_description
_atom_type_scat_dispersion_real
_atom_type_scat_dispersion_imag
_atom_type_scat_source
C C 0.0033 0.0016 'International Tables Vol C Tables 4.2.6.8 and 6.1.1.4'
H H 0.0000 0.0000 'International Tables Vol C Tables 4.2.6.8 and 6.1.1.4'
N N 0.0061 0.0033 'International Tables Vol C Tables 4.2.6.8 and 6.1.1.4'
O O 0.0106 0.0060 'International Tables Vol C Tables 4.2.6.8 and 6.1.1.4'
Fe Fe 0.3463 0.8444 'International Tables Vol C Tables 4.2.6.8 and 6.1.1.4'

loop_
_geom_angle_atom_site_label_1
_geom_angle_atom_site_label_2
_geom_angle_atom_site_label_3
_geom_angle
C7 Fe1 C1 122.78(5)
C7 Fe1 C13 112.28(4)
C1 Fe1 C13 121.91(4)
C7 Fe1 O1 95.51(4)
C1 Fe1 O1 80.96(4)
C13 Fe1 O1 112.08(4)
C3 O1 C4 111.34(9)
C3 O1 Fe1 105.20(6)
C4 O1 Fe1 121.33(7)
C3 O2 C6 111.25(10)
C9 O3 C10 111.40(11)
C9 O4 C12 111.75(12)
C13 N1 C16 125.04(8)
C13 N1 C14 114.09(8)
C16 N1 C14 120.88(8)
C13 N2 C28 123.69(9)
C13 N2 C15 113.13(9)
C28 N2 C15 120.33(9)
C2 C1 Fe1 107.32(8)
C2 C1 H1A 110.3
Fe1 C1 H1A 110.3
C2 C1 H1B 110.3
Fe1 C1 H1B 110.3
H1A C1 H1B 108.5
C3 C2 C1 110.73(10)
C3 C2 H2A 109.5
C1 C2 H2A 109.5
C3 C2 H2B 109.5
C1 C2 H2B 109.5
H2A C2 H2B 108.1
O2 C3 O1 110.59(10)
O2 C3 C2 110.56(9)
O1 C3 C2 107.80(9)
O2 C3 H3 109.3
O1 C3 H3 109.3
C2 C3 H3 109.3
O1 C4 C5 109.35(10)
O1 C4 H4A 109.8
C5 C4 H4A 109.8
O1 C4 H4B 109.8
C5 C4 H4B 109.8
H4A C4 H4B 108.3
C4 C5 C6 109.37(11)
C4 C5 H5A 109.8
C6 C5 H5A 109.8
C4 C5 H5B 109.8
C6 C5 H5B 109.8
H5A C5 H5B 108.2
O2 C6 C5 109.95(11)
O2 C6 H6A 109.7
C5 C6 H6A 109.7
O2 C6 H6B 109.7
C5 C6 H6B 109.7
H6A C6 H6B 108.2
C8 C7 Fe1 112.90(8)
C8 C7 H7A 109.0
Fe1 C7 H7A 109.0
C8 C7 H7B 109.0
Fe1 C7 H7B 109.0
H7A C7 H7B 107.8
C9 C8 C7 115.06(10)
C9 C8 H8A 108.5
C7 C8 H8A 108.5
C9 C8 H8B 108.5
C7 C8 H8B 108.5
H8A C8 H8B 107.5
O3 C9 O4 110.71(10)
O3 C9 C8 108.69(10)
O4 C9 C8 109.36(10)
O3 C9 H9 109.4
O4 C9 H9 109.4
C8 C9 H9 109.4
O3 C10 C11 110.76(12)
O3 C10 H10A 109.5
C11 C10 H10A 109.5
O3 C10 H10B 109.5
C11 C10 H10B 109.5
H10A C10 H10B 108.1
C12 C11 C10 107.75(12)
C12 C11 H11A 110.2
C10 C11 H11A 110.2
C12 C11 H11B 110.2
C10 C11 H11B 110.2
H11A C11 H11B 108.5
O4 C12 C11 110.74(11)
O4 C12 H12A 109.5
C11 C12 H12A 109.5
O4 C12 H12B 109.5
C11 C12 H12B 109.5
H12A C12 H12B 108.1
N1 C13 N2 107.12(8)
N1 C13 Fe1 124.41(7)
N2 C13 Fe1 126.67(7)
N1 C14 C15 102.12(8)
N1 C14 H14A 111.3
C15 C14 H14A 111.3
N1 C14 H14B 111.3
C15 C14 H14B 111.3
H14A C14 H14B 109.2
N2 C15 C14 102.94(8)
N2 C15 H15A 111.2
C14 C15 H15A 111.2
N2 C15 H15B 111.2
C14 C15 H15B 111.2
H15A C15 H15B 109.1
C17 C16 C21 122.23(10)
C17 C16 N1 119.75(10)
C21 C16 N1 118.01(9)
C16 C17 C18 117.49(11)
C16 C17 C22 123.13(10)
C18 C17 C22 119.38(10)
C19 C18 C17 121.14(11)
C19 C18 H18 119.4
C17 C18 H18 119.4
C20 C19 C18 120.37(11)
C20 C19 H19 119.8
C18 C19 H19 119.8
C19 C20 C21 120.78(12)
C19 C20 H20 119.6
C21 C20 H20 119.6
C20 C21 C16 117.97(11)
C20 C21 C25 120.02(11)
C16 C21 C25 122.00(10)
C17 C22 C24 111.60(11)
C17 C22 C23 111.00(11)
C24 C22 C23 109.42(11)
C17 C22 H22 108.2
C24 C22 H22 108.2
C23 C22 H22 108.2
C22 C23 H23A 109.5
C22 C23 H23B 109.5
H23A C23 H23B 109.5
C22 C23 H23C 109.5
H23A C23 H23C 109.5
H23B C23 H23C 109.5
C22 C24 H24A 109.5
C22 C24 H24B 109.5
H24A C24 H24B 109.5
C22 C24 H24C 109.5
H24A C24 H24C 109.5
H24B C24 H24C 109.5
C26 C25 C21 111.78(11)
C26 C25 C27 111.00(12)
C21 C25 C27 111.34(10)
C26 C25 H25 107.5
C21 C25 H25 107.5
C27 C25 H25 107.5
C25 C26 H26A 109.5
C25 C26 H26B 109.5
H26A C26 H26B 109.5
C25 C26 H26C 109.5
H26A C26 H26C 109.5
H26B C26 H26C 109.5
C25 C27 H27A 109.5
C25 C27 H27B 109.5
H27A C27 H27B 109.5
C25 C27 H27C 109.5
H27A C27 H27C 109.5
H27B C27 H27C 109.5
C29 C28 C33 121.65(10)
C29 C28 N2 118.92(9)
C33 C28 N2 119.34(10)
C30 C29 C28 118.11(10)
C30 C29 C34 119.06(11)
C28 C29 C34 122.72(10)
C31 C30 C29 120.98(12)
C31 C30 H30 119.5
C29 C30 H30 119.5
C32 C31 C30 120.02(11)
C32 C31 H31 120.0
C30 C31 H31 120.0
C31 C32 C33 121.63(11)
C31 C32 H32 119.2
C33 C32 H32 119.2
C32 C33 C28 117.59(11)
C32 C33 C37 120.11(10)
C28 C33 C37 122.18(10)
C29 C34 C36 109.81(10)
C29 C34 C35 112.73(10)
C36 C34 C35 110.41(11)
C29 C34 H34 107.9
C36 C34 H34 107.9
C35 C34 H34 107.9
C34 C35 H35A 109.5
C34 C35 H35B 109.5
H35A C35 H35B 109.5
C34 C35 H35C 109.5
H35A C35 H35C 109.5
H35B C35 H35C 109.5
C34 C36 H36A 109.5
C34 C36 H36B 109.5
H36A C36 H36B 109.5
C34 C36 H36C 109.5
H36A C36 H36C 109.5
H36B C36 H36C 109.5
C33 C37 C38 113.49(11)
C33 C37 C39 109.52(12)
C38 C37 C39 108.39(11)
C33 C37 H37 108.4
C38 C37 H37 108.4
C39 C37 H37 108.4
C37 C38 H38A 109.5
C37 C38 H38B 109.5
H38A C38 H38B 109.5
C37 C38 H38C 109.5
H38A C38 H38C 109.5
H38B C38 H38C 109.5
C37 C39 H39A 109.5
C37 C39 H39B 109.5
H39A C39 H39B 109.5
C37 C39 H39C 109.5
H39A C39 H39C 109.5
H39B C39 H39C 109.5

loop_
_geom_bond_atom_site_label_1
_geom_bond_atom_site_label_2
_geom_bond_distance
Fe1 C7 2.0707(12)
Fe1 C1 2.0885(12)
Fe1 C13 2.0920(10)
Fe1 O1 2.3130(9)
O1 C3 1.4305(14)
O1 C4 1.4465(15)
O2 C3 1.4097(15)
O2 C6 1.4318(16)
O3 C9 1.4050(15)
O3 C10 1.4279(17)
O4 C9 1.4050(16)
O4 C12 1.4272(18)
N1 C13 1.3443(13)
N1 C16 1.4330(13)
N1 C14 1.4769(13)
N2 C13 1.3535(13)
N2 C28 1.4343(14)
N2 C15 1.4779(14)
C1 C2 1.5291(18)
C1 H1A 0.9900
C1 H1B 0.9900
C2 C3 1.5102(16)
C2 H2A 0.9900
C2 H2B 0.9900
C3 H3 1.0000
C4 C5 1.5195(19)
C4 H4A 0.9900
C4 H4B 0.9900
C5 C6 1.539(2)
C5 H5A 0.9900
C5 H5B 0.9900
C6 H6A 0.9900
C6 H6B 0.9900
C7 C8 1.5299(16)
C7 H7A 0.9900
C7 H7B 0.9900
C8 C9 1.5141(16)
C8 H8A 0.9900
C8 H8B 0.9900
C9 H9 1.0000
C10 C11 1.516(2)
C10 H10A 0.9900
C10 H10B 0.9900
C11 C12 1.504(2)
C11 H11A 0.9900
C11 H11B 0.9900
C12 H12A 0.9900
C12 H12B 0.9900
C14 C15 1.5214(16)
C14 H14A 0.9900
C14 H14B 0.9900
C15 H15A 0.9900
C15 H15B 0.9900
C16 C17 1.4033(15)
C16 C21 1.4092(15)
C17 C18 1.4035(16)
C17 C22 1.5191(17)
C18 C19 1.3869(19)
C18 H18 0.9500
C19 C20 1.3865(19)
C19 H19 0.9500
C20 C21 1.3981(16)
C20 H20 0.9500
C21 C25 1.5218(16)
C22 C24 1.5341(19)
C22 C23 1.5373(18)
C22 H22 1.0000
C23 H23A 0.9800
C23 H23B 0.9800
C23 H23C 0.9800
C24 H24A 0.9800
C24 H24B 0.9800
C24 H24C 0.9800
C25 C26 1.5182(19)
C25 C27 1.5283(17)
C25 H25 1.0000
C26 H26A 0.9800
C26 H26B 0.9800
C26 H26C 0.9800
C27 H27A 0.9800
C27 H27B 0.9800
C27 H27C 0.9800
C28 C29 1.4067(16)
C28 C33 1.4106(15)
C29 C30 1.3993(16)
C29 C34 1.5226(16)
C30 C31 1.3861(18)
C30 H30 0.9500
C31 C32 1.380(2)
C31 H31 0.9500
C32 C33 1.3986(17)
C32 H32 0.9500
C33 C37 1.5174(18)
C34 C36 1.5330(19)
C34 C35 1.5338(19)
C34 H34 1.0000
C35 H35A 0.9800
C35 H35B 0.9800
C35 H35C 0.9800
C36 H36A 0.9800
C36 H36B 0.9800
C36 H36C 0.9800
C37 C38 1.5318(18)
C37 C39 1.541(2)
C37 H37 1.0000
C38 H38A 0.9800
C38 H38B 0.9800
C38 H38C 0.9800
C39 H39A 0.9800
C39 H39B 0.9800
C39 H39C 0.9800

loop_
_geom_torsion_atom_site_label_1
_geom_torsion_atom_site_label_2
_geom_torsion_atom_site_label_3
_geom_torsion_atom_site_label_4
_geom_torsion
Fe1 C1 C2 C3 44.02(11)
C6 O2 C3 O1 62.79(13)
C6 O2 C3 C2 -177.89(10)
C4 O1 C3 O2 -62.77(12)
Fe1 O1 C3 O2 164.02(7)
C4 O1 C3 C2 176.26(10)
Fe1 O1 C3 C2 43.05(10)
C1 C2 C3 O2 178.19(9)
C1 C2 C3 O1 -60.82(12)
C3 O1 C4 C5 57.73(13)
Fe1 O1 C4 C5 -177.70(8)
O1 C4 C5 C6 -52.45(14)
C3 O2 C6 C5 -58.01(15)
C4 C5 C6 O2 52.85(16)
Fe1 C7 C8 C9 162.07(9)
C10 O3 C9 O4 -60.76(14)
C10 O3 C9 C8 179.11(11)
C12 O4 C9 O3 60.84(15)
C12 O4 C9 C8 -179.43(12)
C7 C8 C9 O3 -70.32(14)
C7 C8 C9 O4 168.72(11)
C9 O3 C10 C11 57.91(16)
O3 C10 C11 C12 -53.21(18)
C9 O4 C12 C11 -58.00(18)
C10 C11 C12 O4 53.06(19)
C16 N1 C13 N2 178.25(10)
C14 N1 C13 N2 -2.02(12)
C16 N1 C13 Fe1 -16.19(15)
C14 N1 C13 Fe1 163.54(8)
C28 N2 C13 N1 -164.29(9)
C15 N2 C13 N1 -3.45(13)
C28 N2 C13 Fe1 30.58(14)
C15 N2 C13 Fe1 -168.59(8)
C13 N1 C14 C15 6.21(13)
C16 N1 C14 C15 -174.05(10)
C13 N2 C15 C14 7.10(13)
C28 N2 C15 C14 168.65(10)
N1 C14 C15 N2 -7.33(12)
C13 N1 C16 C17 84.96(14)
C14 N1 C16 C17 -94.75(12)
C13 N1 C16 C21 -96.41(12)
C14 N1 C16 C21 83.87(13)
C21 C16 C17 C18 1.23(16)
N1 C16 C17 C18 179.79(10)
C21 C16 C17 C22 -179.69(10)
N1 C16 C17 C22 -1.12(16)
C16 C17 C18 C19 -0.39(18)
C22 C17 C18 C19 -179.51(12)
C17 C18 C19 C20 -0.6(2)
C18 C19 C20 C21 0.7(2)
C19 C20 C21 C16 0.10(19)
C19 C20 C21 C25 179.46(12)
C17 C16 C21 C20 -1.09(16)
N1 C16 C21 C20 -179.68(10)
C17 C16 C21 C25 179.56(10)
N1 C16 C21 C25 0.97(15)
C16 C17 C22 C24 123.88(13)
C18 C17 C22 C24 -57.04(15)
C16 C17 C22 C23 -113.77(12)
C18 C17 C22 C23 65.31(15)
C20 C21 C25 C26 -61.86(16)
C16 C21 C25 C26 117.48(14)
C20 C21 C25 C27 62.92(16)
C16 C21 C25 C27 -117.74(13)
C13 N2 C28 C29 74.33(13)
C15 N2 C28 C29 -85.20(13)
C13 N2 C28 C33 -108.93(12)
C15 N2 C28 C33 91.54(13)
C33 C28 C29 C30 1.80(16)
N2 C28 C29 C30 178.46(10)
C33 C28 C29 C34 -174.30(10)
N2 C28 C29 C34 2.36(15)
C28 C29 C30 C31 -1.41(18)
C34 C29 C30 C31 174.84(12)
C29 C30 C31 C32 0.3(2)
C30 C31 C32 C33 0.5(2)
C31 C32 C33 C28 -0.09(18)
C31 C32 C33 C37 -176.16(12)
C29 C28 C33 C32 -1.06(16)
N2 C28 C33 C32 -177.71(10)
C29 C28 C33 C37 174.92(11)
N2 C28 C33 C37 -1.73(15)
C30 C29 C34 C36 -66.55(15)
C28 C29 C34 C36 109.52(13)
C30 C29 C34 C35 57.01(15)
C28 C29 C34 C35 -126.93(12)
C32 C33 C37 C38 -39.52(16)
C28 C33 C37 C38 144.60(11)
C32 C33 C37 C39 81.74(14)
C28 C33 C37 C39 -94.14(14)
